data_8107353
loop_
_publ_author_name
'Elmakki, Mohammed A.'
'Gafoor, Wesley Abdul'
'Alexander, Orbett T.'
'Venter, Johan A.'
'Roodt, Andreas'

_publ_section_title
;
 The crystal structure of dicarbonyl-(N-nitroso-N-oxido-phenylamine-\k 2
 O,O)-rhodium(I), C8H5N2O4Rh
;
_journal_issue 1
_journal_name_full 'Zeitschrift f\"ur Kristallographie - New Crystal Structures'
_journal_page_first 61
_journal_page_last 63
_journal_paper_doi 10.1515/ncrs-2022-0488
_journal_volume 238
_journal_year 2023
_chemical_formula_moiety 'C8 H5 N2 O4 Rh'
_chemical_formula_sum 'C8 H5 N2 O4 Rh'
_chemical_formula_weight 296.05
_space_group_crystal_system monoclinic
_space_group_IT_number 14
_space_group_name_Hall '-P 2ybc'
_space_group_name_H-M_alt 'P 1 21/c 1'
_atom_sites_solution_hydrogens geom
_cell_angle_alpha 90
_cell_angle_beta 92.801(2)
_cell_angle_gamma 90
_cell_formula_units_Z 4
_cell_length_a 14.1998(9)
_cell_length_b 3.6516(2)
_cell_length_c 17.7458(11)
_cell_measurement_reflns_used 8413
_cell_measurement_temperature 100.0
_cell_measurement_theta_max 28.20
_cell_measurement_theta_min 2.30
_cell_volume 919.06(10)
_computing_cell_refinement 'SAINT V8.40B (?, 2016)'
_computing_data_reduction 'SAINT V8.40B (?, 2016)'
_computing_molecular_graphics 'Olex2 1.3 (Dolomanov et al., 2009)'
_computing_publication_material 'Olex2 1.3 (Dolomanov et al., 2009)'
_computing_structure_refinement 'SHELXL 2017/1 (Sheldrick, 2015)'
_diffrn_ambient_temperature 100.0
_diffrn_measured_fraction_theta_full 0.998
_diffrn_measured_fraction_theta_max 0.998
_diffrn_measurement_device_type 'Bruker APEX-II CCD'
_diffrn_measurement_method '\f and \w scans'
_diffrn_radiation_type MoK\a
_diffrn_radiation_wavelength 0.71073
_diffrn_reflns_av_R_equivalents 0.0801
_diffrn_reflns_av_unetI/netI 0.0463
_diffrn_reflns_Laue_measured_fraction_full 0.998
_diffrn_reflns_Laue_measured_fraction_max 0.998
_diffrn_reflns_limit_h_max 18
_diffrn_reflns_limit_h_min -18
_diffrn_reflns_limit_k_max 4
_diffrn_reflns_limit_k_min -4
_diffrn_reflns_limit_l_max 22
_diffrn_reflns_limit_l_min -23
_diffrn_reflns_number 15803
_diffrn_reflns_point_group_measured_fraction_full 0.998
_diffrn_reflns_point_group_measured_fraction_max 0.998
_diffrn_reflns_theta_full 25.242
_diffrn_reflns_theta_max 28.297
_diffrn_reflns_theta_min 2.298
_diffrn_source_current 1.4
_diffrn_source_power 0.07
_diffrn_source_voltage 50.0
_diffrn_standards_number 0
_exptl_absorpt_coefficient_mu 1.852
_exptl_absorpt_correction_T_max 0.7457
_exptl_absorpt_correction_T_min 0.4816
_exptl_absorpt_correction_type multi-scan
_exptl_absorpt_process_details
;
SADABS-2016/2 (Bruker,2016/2) was used for absorption correction.
wR2(int) was 0.1804 before and 0.0931 after correction.
The Ratio of minimum to maximum transmission is 0.6458.
The \l/2 correction factor is Not present.
;
_exptl_crystal_colour yellow
_exptl_crystal_colour_primary yellow
_exptl_crystal_density_diffrn 2.140
_exptl_crystal_description needle
_exptl_crystal_F_000 576
_exptl_crystal_size_max 0.313
_exptl_crystal_size_mid 0.064
_exptl_crystal_size_min 0.055
_refine_diff_density_max 0.728
_refine_diff_density_min -1.615
_refine_diff_density_rms 0.207
_refine_ls_extinction_coef .
_refine_ls_extinction_method none
_refine_ls_goodness_of_fit_ref 1.116
_refine_ls_hydrogen_treatment constr
_refine_ls_matrix_type full
_refine_ls_number_parameters 136
_refine_ls_number_reflns 2265
_refine_ls_number_restraints 0
_refine_ls_restrained_S_all 1.116
_refine_ls_R_factor_all 0.0310
_refine_ls_R_factor_gt 0.0281
_refine_ls_shift/su_max 0.001
_refine_ls_shift/su_mean 0.000
_refine_ls_structure_factor_coef Fsqd
_refine_ls_weighting_details 'w=1/[\s^2^(Fo^2^)+(0.0302P)^2^+0.0157P] where P=(Fo^2^+2Fc^2^)/3'
_refine_ls_weighting_scheme calc
_refine_ls_wR_factor_gt 0.0682
_refine_ls_wR_factor_ref 0.0702
_reflns_Friedel_coverage 0.000
_reflns_Friedel_fraction_full .
_reflns_Friedel_fraction_max .
_reflns_number_gt 2073
_reflns_number_total 2265
_reflns_threshold_expression 'I > 2\s(I)'
_cod_data_source_file suppl_j_ncrs-2022-0488_suppl.cif
_cod_data_source_block mo_v1_22fwg1_0m
_cod_database_code 8107353
_shelx_space_group_comment
;
The symmetry employed for this shelxl refinement is uniquely defined
by the following loop, which should always be used as a source of
symmetry information in preference to the above space-group names.
They are only intended as comments.
;
_shelx_estimated_absorpt_t_max 0.905
_shelx_estimated_absorpt_t_min 0.595

loop_
_space_group_symop_operation_xyz
'x, y, z'
'-x, y+1/2, -z+1/2'
'-x, -y, -z'
'x, -y-1/2, z-1/2'

loop_
_atom_site_label
_atom_site_type_symbol
_atom_site_fract_x
_atom_site_fract_y
_atom_site_fract_z
_atom_site_U_iso_or_equiv
_atom_site_adp_type
_atom_site_occupancy
_atom_site_site_symmetry_order
_atom_site_calc_flag
_atom_site_refinement_flags_posn
_atom_site_refinement_flags_adp
_atom_site_refinement_flags_occupancy
_atom_site_disorder_assembly
_atom_site_disorder_group
C1 C 0.3842(2) 0.7990(6) 0.71506(16) 0.0233(5) Uani 1 1 d . . . . .
C2 C 0.4706(2) 0.8296(7) 0.59281(15) 0.0238(5) Uani 1 1 d . . . . .
C3 C 0.17198(16) 0.3579(6) 0.43693(13) 0.0177(4) Uani 1 1 d . . . . .
C4 C 0.22717(16) 0.3690(6) 0.37499(14) 0.0199(5) Uani 1 1 d . . . . .
H4 H 0.290383 0.454419 0.379539 0.024 Uiso 1 1 calc R U . . .
C5 C 0.1880(2) 0.2524(6) 0.30607(16) 0.0220(5) Uani 1 1 d . . . . .
H5 H 0.224546 0.257989 0.262634 0.026 Uiso 1 1 calc R U . . .
C6 C 0.09543(17) 0.1272(6) 0.30025(15) 0.0233(5) Uani 1 1 d . . . . .
H6 H 0.069205 0.045391 0.252931 0.028 Uiso 1 1 calc R U . . .
C7 C 0.04159(17) 0.1212(7) 0.36266(15) 0.0237(5) Uani 1 1 d . . . . .
H7 H -0.021753 0.037222 0.358049 0.028 Uiso 1 1 calc R U . . .
C8 C 0.07911(19) 0.2366(6) 0.43211(17) 0.0213(5) Uani 1 1 d . . . . .
H8 H 0.042304 0.232974 0.475390 0.026 Uiso 1 1 calc R U . . .
N1 N 0.21354(12) 0.4765(5) 0.50863(10) 0.0170(4) Uani 1 1 d . . . . .
N2 N 0.16584(14) 0.4598(6) 0.56735(11) 0.0233(4) Uani 1 1 d . . . . .
O1 O 0.40816(14) 0.8539(6) 0.77576(11) 0.0326(4) Uani 1 1 d . . . . .
O2 O 0.54526(12) 0.9025(6) 0.57826(11) 0.0320(4) Uani 1 1 d . . . . .
O3 O 0.30212(11) 0.5986(5) 0.50926(9) 0.0203(3) Uani 1 1 d . . . . .
O4 O 0.21206(12) 0.5696(5) 0.62922(9) 0.0251(4) Uani 1 1 d . . . . .
Rh1 Rh 0.34862(2) 0.70847(5) 0.61559(2) 0.01758(9) Uani 1 1 d . . . . .

loop_
_atom_site_aniso_label
_atom_site_aniso_U_11
_atom_site_aniso_U_22
_atom_site_aniso_U_33
_atom_site_aniso_U_23
_atom_site_aniso_U_13
_atom_site_aniso_U_12
Rh1 0.01779(13) 0.02085(12) 0.01389(13) 0.00026(6) -0.00128(8) 0.00203(6)
O3 0.0156(8) 0.0281(8) 0.0170(8) 0.0005(7) -0.0014(6) -0.0050(7)
O1 0.0303(10) 0.0493(11) 0.0182(10) -0.0044(8) -0.0001(8) -0.0001(9)
O4 0.0216(8) 0.0359(10) 0.0178(9) -0.0006(7) 0.0008(7) -0.0006(7)
N1 0.0146(9) 0.0184(9) 0.0181(10) 0.0024(7) 0.0004(7) -0.0005(7)
O2 0.0210(9) 0.0490(12) 0.0259(10) 0.0037(9) 0.0005(8) -0.0020(8)
N2 0.0207(10) 0.0308(11) 0.0182(10) 0.0000(8) 0.0012(8) 0.0014(8)
C1 0.0231(13) 0.0278(12) 0.0191(14) 0.0004(9) 0.0022(10) 0.0030(9)
C3 0.0172(11) 0.0144(9) 0.0212(12) 0.0011(8) -0.0014(9) 0.0023(8)
C4 0.0188(11) 0.0203(10) 0.0204(12) 0.0001(9) -0.0012(9) 0.0003(9)
C2 0.0288(14) 0.0261(12) 0.0161(13) 0.0003(9) -0.0044(10) 0.0041(10)
C5 0.0229(13) 0.0236(11) 0.0193(14) -0.0011(8) -0.0002(10) 0.0025(9)
C8 0.0193(13) 0.0186(10) 0.0258(15) 0.0018(8) 0.0003(10) -0.0009(8)
C6 0.0247(12) 0.0164(10) 0.0278(14) -0.0020(9) -0.0093(10) 0.0018(9)
C7 0.0200(11) 0.0184(10) 0.0321(14) -0.0019(10) -0.0062(10) -0.0019(9)

loop_
_atom_type_symbol
_atom_type_description
_atom_type_scat_dispersion_real
_atom_type_scat_dispersion_imag
_atom_type_scat_source
C C 0.0033 0.0016 'International Tables Vol C Tables 4.2.6.8 and 6.1.1.4'
H H 0.0000 0.0000 'International Tables Vol C Tables 4.2.6.8 and 6.1.1.4'
N N 0.0061 0.0033 'International Tables Vol C Tables 4.2.6.8 and 6.1.1.4'
O O 0.0106 0.0060 'International Tables Vol C Tables 4.2.6.8 and 6.1.1.4'
Rh Rh -1.1178 0.9187 'International Tables Vol C Tables 4.2.6.8 and 6.1.1.4'

loop_
_geom_angle_atom_site_label_1
_geom_angle_atom_site_label_2
_geom_angle_atom_site_label_3
_geom_angle
_geom_angle_site_symmetry_1
_geom_angle_site_symmetry_3
O3 Rh1 O4 77.88(6) . .
C1 Rh1 O3 176.43(9) . .
C1 Rh1 O4 98.58(10) . .
C1 Rh1 C2 87.19(12) . .
C2 Rh1 O3 96.36(9) . .
C2 Rh1 O4 174.23(9) . .
N1 O3 Rh1 109.95(12) . .
N2 O4 Rh1 114.68(14) . .
O3 N1 C3 116.91(17) . .
N2 N1 O3 123.29(18) . .
N2 N1 C3 119.80(18) . .
N1 N2 O4 113.94(19) . .
O1 C1 Rh1 178.4(3) . .
C4 C3 N1 118.0(2) . .
C4 C3 C8 122.3(2) . .
C8 C3 N1 119.7(2) . .
C3 C4 H4 120.8 . .
C3 C4 C5 118.3(2) . .
C5 C4 H4 120.8 . .
O2 C2 Rh1 179.4(2) . .
C4 C5 H5 119.9 . .
C4 C5 C6 120.2(3) . .
C6 C5 H5 119.9 . .
C3 C8 H8 120.8 . .
C7 C8 C3 118.3(3) . .
C7 C8 H8 120.8 . .
C5 C6 H6 119.8 . .
C7 C6 C5 120.4(2) . .
C7 C6 H6 119.8 . .
C8 C7 H7 119.8 . .
C6 C7 C8 120.5(2) . .
C6 C7 H7 119.8 . .

loop_
_geom_bond_atom_site_label_1
_geom_bond_atom_site_label_2
_geom_bond_distance
_geom_bond_site_symmetry_2
Rh1 O3 2.0088(16) .
Rh1 O4 2.0302(17) .
Rh1 C1 1.842(3) .
Rh1 C2 1.852(3) .
O3 N1 1.334(2) .
O1 C1 1.132(3) .
O4 N2 1.314(3) .
N1 N2 1.272(3) .
N1 C3 1.443(3) .
O2 C2 1.135(3) .
C3 C4 1.381(3) .
C3 C8 1.390(3) .
C4 H4 0.9500 .
C4 C5 1.386(4) .
C5 H5 0.9500 .
C5 C6 1.391(4) .
C8 H8 0.9500 .
C8 C7 1.384(4) .
C6 H6 0.9500 .
C6 C7 1.376(4) .
C7 H7 0.9500 .

loop_
_geom_torsion_atom_site_label_1
_geom_torsion_atom_site_label_2
_geom_torsion_atom_site_label_3
_geom_torsion_atom_site_label_4
_geom_torsion
_geom_torsion_site_symmetry_1
_geom_torsion_site_symmetry_2
_geom_torsion_site_symmetry_3
_geom_torsion_site_symmetry_4
Rh1 O3 N1 N2 4.3(2) . . . .
Rh1 O3 N1 C3 -175.33(14) . . . .
Rh1 O4 N2 N1 -3.3(2) . . . .
O3 N1 N2 O4 -0.8(3) . . . .
O3 N1 C3 C4 1.8(3) . . . .
O3 N1 C3 C8 -178.34(19) . . . .
N1 C3 C4 C5 179.44(19) . . . .
N1 C3 C8 C7 -179.4(2) . . . .
N2 N1 C3 C4 -177.9(2) . . . .
N2 N1 C3 C8 2.0(3) . . . .
C3 N1 N2 O4 178.87(18) . . . .
C3 C4 C5 C6 -0.1(3) . . . .
C3 C8 C7 C6 0.0(4) . . . .
C4 C3 C8 C7 0.5(3) . . . .
C4 C5 C6 C7 0.6(3) . . . .
C5 C6 C7 C8 -0.6(4) . . . .
C8 C3 C4 C5 -0.4(3) . . . .

loop_
_publcif_info_cif.paper_type
?
;
;
